data_4335374
loop_
_publ_author_name
'Michael Giese'
'Markus Albrecht'
'Simon Steike'
'Anton Ackermann'
'Arto Valkonen'
'Kari Rissanen'

_publ_section_title
;
 Di-, Tri-, and Tetra(pentafluorophenyl) Derivatives for Oligotopic
 Anion-\p Interactions
;
_journal_name_full 'Inorganic Chemistry'
_journal_page_first 7666
_journal_page_last 7672
_journal_paper_doi 10.1021/ic4008087
_journal_volume 52
_journal_year 2013
_chemical_formula_moiety '2(C20 H20 F10 N2), 2(O4 S), 6(H2 O), 0.8(C4 H8 O2), 0.8(C H4 O)'
_chemical_formula_sum 'C44 H61.6 F20 N4 O16.4 S2'
_chemical_formula_weight 1353.09
_chemical_name_systematic
;
 ?
;
_space_group_IT_number 19
_symmetry_cell_setting orthorhombic
_symmetry_space_group_name_Hall 'P 2ac 2ab'
_symmetry_space_group_name_H-M 'P 21 21 21'
_atom_sites_solution_hydrogens geom
_atom_sites_solution_primary direct
_atom_sites_solution_secondary difmap
_audit_creation_method SHELXL-97
_cell_angle_alpha 90.00
_cell_angle_beta 90.00
_cell_angle_gamma 90.00
_cell_formula_units_Z 2
_cell_length_a 6.1748(2)
_cell_length_b 14.5389(4)
_cell_length_c 32.5649(9)
_cell_measurement_reflns_used 4016
_cell_measurement_temperature 123(2)
_cell_measurement_theta_max 28.283
_cell_measurement_theta_min 0.407
_cell_volume 2923.51(15)
_computing_cell_refinement 'DENZO-SMN (Otwinowski & Minor, 1997)'
_computing_data_collection 'Collect (Bruker, 2008)'
_computing_data_reduction DENZO-SMN
_computing_molecular_graphics 'ORTEP-3 (Farrugia, 1997); MERCURY (Macrae, <i>et al.</i>, 2006)'
_computing_publication_material SHELXL-97
_computing_structure_refinement 'SHELXL-97 (Sheldrick, 2008)'
_computing_structure_solution 'SIR-2004 (Burla, et al., 2005)'
_diffrn_ambient_temperature 123(2)
_diffrn_detector_area_resol_mean 9
_diffrn_measured_fraction_theta_full 0.995
_diffrn_measured_fraction_theta_max 0.995
_diffrn_measurement_device_type 'Bruker-Nonius Kappa CCD with APEXII detector'
_diffrn_measurement_method '\f and \w scans'
_diffrn_radiation_monochromator graphite
_diffrn_radiation_source 'fine-focus sealed tube'
_diffrn_radiation_type MoK\a
_diffrn_radiation_wavelength 0.71073
_diffrn_reflns_av_R_equivalents 0.0518
_diffrn_reflns_av_sigmaI/netI 0.0436
_diffrn_reflns_limit_h_max 7
_diffrn_reflns_limit_h_min -7
_diffrn_reflns_limit_k_max 17
_diffrn_reflns_limit_k_min -15
_diffrn_reflns_limit_l_max 33
_diffrn_reflns_limit_l_min -39
_diffrn_reflns_number 29272
_diffrn_reflns_theta_full 25.25
_diffrn_reflns_theta_max 25.25
_diffrn_reflns_theta_min 2.87
_exptl_absorpt_coefficient_mu 0.222
_exptl_absorpt_correction_T_max 0.9912
_exptl_absorpt_correction_T_min 0.9674
_exptl_absorpt_correction_type multi-scan
_exptl_absorpt_process_details 'Sadabs (Sheldrick, 1996)'
_exptl_crystal_colour colourless
_exptl_crystal_density_diffrn 1.537
_exptl_crystal_description plate
_exptl_crystal_F_000 1394
_exptl_crystal_size_max 0.15
_exptl_crystal_size_mid 0.13
_exptl_crystal_size_min 0.04
_refine_diff_density_max 0.717
_refine_diff_density_min -0.278
_refine_diff_density_rms 0.060
_refine_ls_abs_structure_details 'Flack H D (1983), Acta Cryst. A39, 876-881'
_refine_ls_abs_structure_Flack 0.09(11)
_refine_ls_extinction_method none
_refine_ls_goodness_of_fit_ref 1.056
_refine_ls_hydrogen_treatment mixed
_refine_ls_matrix_type full
_refine_ls_number_parameters 522
_refine_ls_number_reflns 5275
_refine_ls_number_restraints 201
_refine_ls_restrained_S_all 1.048
_refine_ls_R_factor_all 0.0584
_refine_ls_R_factor_gt 0.0463
_refine_ls_shift/su_max 0.001
_refine_ls_shift/su_mean 0.000
_refine_ls_structure_factor_coef Fsqd
_refine_ls_weighting_details 'calc w=1/[\s^2^(Fo^2^)+(0.0513P)^2^+2.5210P] where P=(Fo^2^+2Fc^2^)/3'
_refine_ls_weighting_scheme calc
_refine_ls_wR_factor_gt 0.1080
_refine_ls_wR_factor_ref 0.1136
_reflns_number_gt 4520
_reflns_number_total 5275
_reflns_threshold_expression >2\s(I)
_cod_data_source_file ic4008087_si_002_03.cif
_cod_data_source_block (2b)
_cod_original_formula_sum 'C44 H61.60 F20 N4 O16.40 S2'
_cod_database_code 4335374

loop_
_symmetry_equiv_pos_as_xyz
'x, y, z'
'-x+1/2, -y, z+1/2'
'x+1/2, -y+1/2, -z'
'-x, y+1/2, -z+1/2'

loop_
_atom_site_label
_atom_site_type_symbol
_atom_site_fract_x
_atom_site_fract_y
_atom_site_fract_z
_atom_site_U_iso_or_equiv
_atom_site_adp_type
_atom_site_occupancy
_atom_site_symmetry_multiplicity
_atom_site_calc_flag
_atom_site_refinement_flags
_atom_site_disorder_assembly
_atom_site_disorder_group
S1 S 0.26052(13) 0.20268(5) 0.73662(2) 0.01882(17) Uani 1 1 d . . .
F5 F 0.3532(3) 0.36526(15) 0.87472(6) 0.0350(5) Uani 1 1 d . . .
F6 F 0.4194(4) 0.36231(16) 0.95622(6) 0.0435(6) Uani 1 1 d . . .
F7 F 0.7887(4) 0.28679(15) 0.98705(6) 0.0437(6) Uani 1 1 d . . .
F8 F 1.0948(4) 0.21922(15) 0.93561(6) 0.0414(6) Uani 1 1 d . . .
F9 F 1.0367(3) 0.22697(13) 0.85426(6) 0.0307(5) Uani 1 1 d . . .
F12 F 1.1402(3) 0.44714(15) 0.59540(6) 0.0382(5) Uani 1 1 d . . .
F13 F 1.0606(5) 0.44890(18) 0.51441(7) 0.0546(7) Uani 1 1 d . . .
F14 F 0.6817(5) 0.51845(16) 0.48544(6) 0.0526(8) Uani 1 1 d . . .
F15 F 0.3884(4) 0.59093(15) 0.53795(7) 0.0463(6) Uani 1 1 d . . .
F16 F 0.4658(4) 0.59095(13) 0.61902(6) 0.0339(5) Uani 1 1 d . . .
O1 O 0.3660(4) 0.14844(15) 0.76916(7) 0.0263(5) Uani 1 1 d D . .
O2 O 0.2351(4) 0.29875(15) 0.74981(7) 0.0281(5) Uani 1 1 d . . .
O3 O 0.0447(4) 0.16203(17) 0.72818(8) 0.0316(6) Uani 1 1 d . . .
O4 O 0.3920(4) 0.19940(17) 0.69893(7) 0.0319(6) Uani 1 1 d D . .
N1 N 0.7330(5) 0.38723(16) 0.79376(7) 0.0174(5) Uani 1 1 d . . .
N2 N 0.7658(4) 0.42689(17) 0.67710(7) 0.0184(5) Uani 1 1 d . . .
C1 C 0.7412(6) 0.36185(19) 0.74874(9) 0.0176(6) Uani 1 1 d . . .
H1A H 0.5955 0.3419 0.7397 0.021 Uiso 1 1 calc R . .
H1B H 0.8418 0.3095 0.7449 0.021 Uiso 1 1 calc R . .
C2 C 0.8152(5) 0.4422(2) 0.72226(9) 0.0193(7) Uani 1 1 d . . .
H2A H 0.7420 0.4990 0.7316 0.023 Uiso 1 1 calc R . .
H2B H 0.9732 0.4509 0.7258 0.023 Uiso 1 1 calc R . .
C3 C 0.6658(5) 0.2986(2) 0.81575(9) 0.0193(7) Uani 1 1 d . . .
H3A H 0.5110 0.2866 0.8098 0.023 Uiso 1 1 calc R . .
H3B H 0.7504 0.2468 0.8042 0.023 Uiso 1 1 calc R . .
C4 C 0.6971(5) 0.3002(2) 0.86154(10) 0.0207(7) Uani 1 1 d . . .
C5 C 0.5415(6) 0.3317(2) 0.88888(10) 0.0253(8) Uani 1 1 d . . .
C6 C 0.5711(6) 0.3285(2) 0.93084(11) 0.0304(9) Uani 1 1 d . . .
C7 C 0.7597(7) 0.2912(2) 0.94664(9) 0.0305(8) Uani 1 1 d . . .
C8 C 0.9136(6) 0.2573(2) 0.92028(10) 0.0275(8) Uani 1 1 d . . .
C9 C 0.8824(6) 0.2621(2) 0.87885(10) 0.0234(7) Uani 1 1 d . . .
C10 C 0.8429(6) 0.5144(2) 0.65566(10) 0.0216(7) Uani 1 1 d . . .
H10A H 0.7690 0.5678 0.6682 0.026 Uiso 1 1 calc R . .
H10B H 1.0003 0.5216 0.6605 0.026 Uiso 1 1 calc R . .
C11 C 0.8023(5) 0.5156(2) 0.61040(10) 0.0229(8) Uani 1 1 d . . .
C12 C 0.9505(6) 0.4822(3) 0.58218(11) 0.0311(8) Uani 1 1 d . . .
C13 C 0.9131(7) 0.4830(3) 0.54051(11) 0.0357(9) Uani 1 1 d . . .
C14 C 0.7222(8) 0.5187(3) 0.52562(11) 0.0382(10) Uani 1 1 d . . .
C15 C 0.5748(7) 0.5543(2) 0.55255(11) 0.0340(9) Uani 1 1 d . . .
C16 C 0.6147(6) 0.5528(2) 0.59385(11) 0.0271(8) Uani 1 1 d . . .
C17 C 0.9503(5) 0.4214(2) 0.80824(10) 0.0226(7) Uani 1 1 d . . .
H17A H 1.0603 0.3741 0.8032 0.034 Uiso 1 1 calc R . .
H17B H 0.9434 0.4349 0.8377 0.034 Uiso 1 1 calc R . .
H17C H 0.9887 0.4775 0.7932 0.034 Uiso 1 1 calc R . .
C18 C 0.5655(6) 0.4608(2) 0.80129(11) 0.0257(8) Uani 1 1 d . . .
H18A H 0.4242 0.4395 0.7914 0.039 Uiso 1 1 calc R . .
H18B H 0.6066 0.5170 0.7866 0.039 Uiso 1 1 calc R . .
H18C H 0.5568 0.4738 0.8308 0.039 Uiso 1 1 calc R . .
C19 C 0.8836(6) 0.3439(2) 0.66141(11) 0.0289(8) Uani 1 1 d . . .
H19A H 0.8497 0.3349 0.6323 0.043 Uiso 1 1 calc R . .
H19B H 0.8382 0.2896 0.6770 0.043 Uiso 1 1 calc R . .
H19C H 1.0399 0.3529 0.6647 0.043 Uiso 1 1 calc R . .
C20 C 0.5259(5) 0.4146(2) 0.66993(10) 0.0239(8) Uani 1 1 d . . .
H20A H 0.4483 0.4691 0.6797 0.036 Uiso 1 1 calc R . .
H20B H 0.4750 0.3602 0.6849 0.036 Uiso 1 1 calc R . .
H20C H 0.4988 0.4064 0.6405 0.036 Uiso 1 1 calc R . .
O5 O 0.7703(4) 0.07862(17) 0.78384(8) 0.0325(6) Uani 1 1 d D . .
H5A H 0.867(4) 0.101(3) 0.7683(11) 0.049 Uiso 1 1 d D . .
H5B H 0.651(3) 0.098(3) 0.7771(12) 0.049 Uiso 1 1 d D . .
O6 O 0.7520(5) 0.10795(17) 0.66920(8) 0.0341(6) Uani 1 1 d D . .
H6A H 0.838(6) 0.123(3) 0.6874(11) 0.051 Uiso 1 1 d D . .
H6B H 0.642(5) 0.131(3) 0.6809(13) 0.051 Uiso 1 1 d D . .
O21 O 0.5852(17) 0.3267(6) 0.5724(3) 0.049(2) Uani 0.50 1 d PDU A 1
H21A H 0.506(10) 0.373(4) 0.5753(19) 0.073 Uiso 0.50 1 d PD B 1
H21B H 0.539(16) 0.286(5) 0.589(3) 0.073 Uiso 0.50 1 d PD C 1
O22 O 0.2691(16) 0.2165(5) 0.6164(2) 0.067(2) Uani 0.50 1 d PDU D 1
H22A H 0.312(19) 0.206(7) 0.6413(12) 0.101 Uiso 0.50 1 d PD E 1
H22B H 0.22(3) 0.167(5) 0.607(3) 0.101 Uiso 0.50 1 d PD F 1
O24 O 0.548(4) 0.3012(15) 0.5658(8) 0.067(4) Uani 0.25 1 d PDU G 3
O25 O 0.377(2) 0.2090(9) 0.5558(3) 0.048(3) Uani 0.25 1 d PDU G 3
C23 C 0.469(4) 0.3003(18) 0.4966(6) 0.072(5) Uani 0.25 1 d PDU G 3
H23A H 0.4038 0.3614 0.4937 0.108 Uiso 0.25 1 calc PR G 3
H23B H 0.3734 0.2540 0.4844 0.108 Uiso 0.25 1 calc PR G 3
H23C H 0.6093 0.2993 0.4823 0.108 Uiso 0.25 1 calc PR G 3
C24 C 0.503(4) 0.2790(14) 0.5417(6) 0.058(3) Uani 0.25 1 d PDU G 3
O24B O 0.656(5) 0.2819(19) 0.5733(9) 0.068(4) Uani 0.15 1 d PDU H 4
O25B O 0.493(4) 0.1879(17) 0.5626(6) 0.062(4) Uani 0.15 1 d PDU H 4
C23B C 0.618(8) 0.279(2) 0.5030(8) 0.066(6) Uani 0.15 1 d PDU H 4
H23D H 0.5758 0.3439 0.4999 0.099 Uiso 0.15 1 calc PR H 4
H23E H 0.5095 0.2400 0.4897 0.099 Uiso 0.15 1 calc PR H 4
H23F H 0.7593 0.2693 0.4902 0.099 Uiso 0.15 1 calc PR H 4
C24B C 0.631(7) 0.255(2) 0.5484(9) 0.064(4) Uani 0.15 1 d PDU H 4
C26 C 0.362(3) 0.1926(10) 0.5960(4) 0.060(3) Uani 0.40 1 d PDU I 2
H26A H 0.2848 0.2456 0.6089 0.072 Uiso 0.25 1 d PR I 3
H26B H 0.5061 0.1884 0.6078 0.072 Uiso 0.25 1 d PR I 3
H26C H 0.2602 0.2446 0.5928 0.072 Uiso 0.15 1 d PR I 4
H26D H 0.4535 0.2053 0.6203 0.072 Uiso 0.15 1 d PR I 4
C27 C 0.237(3) 0.1008(11) 0.6039(4) 0.082(4) Uani 0.40 1 d PU I 2
H27A H 0.1113 0.0974 0.5856 0.123 Uiso 0.40 1 calc PR I 2
H27B H 0.1885 0.0989 0.6326 0.123 Uiso 0.40 1 calc PR I 2
H27C H 0.3333 0.0485 0.5986 0.123 Uiso 0.40 1 calc PR I 2
C29 C 0.822(4) 0.0584(15) 0.5773(6) 0.075(5) Uani 0.28 1 d PDU J 3
H29A H 0.9563 0.0225 0.5784 0.113 Uiso 0.28 1 calc PR J 3
H29B H 0.7688 0.0606 0.5490 0.113 Uiso 0.28 1 calc PR J 3
H29C H 0.7128 0.0294 0.5949 0.113 Uiso 0.28 1 calc PR J 3
O28 O 0.867(2) 0.1579(9) 0.5928(4) 0.069(3) Uani 0.28 1 d PDU J 3
H28 H 0.8745 0.1938 0.5726 0.104 Uiso 0.28 1 calc PR J 3
C29B C 0.723(6) 0.094(4) 0.5856(14) 0.070(7) Uani 0.12 1 d PDU K 4
H29D H 0.6014 0.0535 0.5932 0.105 Uiso 0.12 1 calc PR K 4
H29E H 0.7278 0.0998 0.5556 0.105 Uiso 0.12 1 calc PR K 4
H29F H 0.7026 0.1542 0.5981 0.105 Uiso 0.12 1 calc PR K 4
O28B O 0.946(5) 0.049(2) 0.6017(9) 0.068(6) Uani 0.12 1 d PDU K 4
H28B H 1.0509 0.0770 0.5909 0.102 Uiso 0.12 1 calc PR K 4

loop_
_atom_site_aniso_label
_atom_site_aniso_U_11
_atom_site_aniso_U_22
_atom_site_aniso_U_33
_atom_site_aniso_U_23
_atom_site_aniso_U_13
_atom_site_aniso_U_12
S1 0.0153(3) 0.0140(3) 0.0271(4) -0.0005(3) -0.0005(4) -0.0007(3)
F5 0.0227(10) 0.0455(13) 0.0369(12) 0.0051(10) 0.0041(10) 0.0030(10)
F6 0.0482(15) 0.0501(15) 0.0322(12) -0.0005(10) 0.0174(11) 0.0016(12)
F7 0.0682(17) 0.0446(13) 0.0182(10) 0.0018(9) -0.0054(11) 0.0001(12)
F8 0.0515(14) 0.0411(13) 0.0315(11) 0.0009(9) -0.0171(11) 0.0114(11)
F9 0.0337(11) 0.0284(11) 0.0301(11) -0.0038(8) -0.0041(9) 0.0119(9)
F12 0.0288(11) 0.0490(14) 0.0368(13) 0.0039(10) 0.0082(10) 0.0055(10)
F13 0.0680(18) 0.0637(17) 0.0320(13) -0.0051(11) 0.0176(13) 0.0031(14)
F14 0.088(2) 0.0463(14) 0.0236(12) 0.0018(10) -0.0082(12) -0.0095(13)
F15 0.0525(15) 0.0425(14) 0.0440(14) 0.0148(10) -0.0207(12) 0.0021(12)
F16 0.0379(12) 0.0267(12) 0.0370(12) 0.0049(9) -0.0012(10) 0.0111(9)
O1 0.0224(12) 0.0203(12) 0.0362(14) 0.0037(10) -0.0033(11) -0.0004(10)
O2 0.0232(11) 0.0181(11) 0.0430(13) -0.0039(10) 0.0026(11) 0.0030(11)
O3 0.0214(12) 0.0307(14) 0.0425(15) 0.0020(11) -0.0065(12) -0.0087(11)
O4 0.0371(14) 0.0268(13) 0.0319(13) -0.0013(11) 0.0094(12) 0.0030(12)
N1 0.0181(13) 0.0121(12) 0.0221(13) 0.0000(9) 0.0003(13) -0.0002(12)
N2 0.0188(13) 0.0153(12) 0.0209(13) 0.0006(10) 0.0000(12) -0.0009(12)
C1 0.0193(14) 0.0152(14) 0.0184(14) -0.0006(11) -0.0029(15) 0.0006(14)
C2 0.0193(16) 0.0195(17) 0.0190(17) -0.0004(12) -0.0020(13) -0.0024(12)
C3 0.0240(16) 0.0136(15) 0.0203(16) 0.0031(13) -0.0023(13) -0.0041(13)
C4 0.0256(18) 0.0142(15) 0.0223(16) -0.0002(13) -0.0022(13) -0.0046(13)
C5 0.0268(18) 0.0212(18) 0.028(2) 0.0025(14) -0.0025(16) -0.0022(15)
C6 0.040(2) 0.0239(19) 0.027(2) -0.0017(14) 0.0059(18) -0.0047(17)
C7 0.048(2) 0.0257(17) 0.0181(16) 0.0017(13) -0.0028(19) -0.004(2)
C8 0.036(2) 0.0232(18) 0.0234(18) 0.0000(14) -0.0107(17) 0.0021(16)
C9 0.0316(19) 0.0145(16) 0.0242(18) 0.0007(13) 0.0005(16) 0.0035(14)
C10 0.0218(16) 0.0172(17) 0.0257(18) 0.0035(13) -0.0003(15) -0.0042(13)
C11 0.0251(19) 0.0185(17) 0.0253(18) 0.0040(13) 0.0030(14) -0.0054(13)
C12 0.032(2) 0.030(2) 0.032(2) 0.0047(16) 0.0023(17) -0.0048(16)
C13 0.047(3) 0.035(2) 0.024(2) -0.0030(16) 0.0099(18) -0.002(2)
C14 0.062(3) 0.029(2) 0.0234(19) 0.0031(15) -0.002(2) -0.008(2)
C15 0.049(2) 0.0202(19) 0.033(2) 0.0083(15) -0.010(2) -0.0034(17)
C16 0.038(2) 0.0166(18) 0.0264(19) 0.0011(13) 0.0010(17) -0.0038(15)
C17 0.0202(16) 0.0229(18) 0.0248(18) 0.0000(14) -0.0008(14) -0.0053(14)
C18 0.0289(19) 0.0200(18) 0.0281(18) 0.0024(14) 0.0074(16) 0.0064(15)
C19 0.038(2) 0.0209(18) 0.0284(19) -0.0055(14) 0.0011(17) 0.0079(16)
C20 0.0170(16) 0.0245(19) 0.0301(19) 0.0046(14) -0.0076(14) -0.0055(14)
O5 0.0208(13) 0.0321(14) 0.0444(15) 0.0079(11) 0.0007(12) 0.0070(12)
O6 0.0276(13) 0.0302(13) 0.0445(16) -0.0031(11) -0.0074(15) -0.0008(13)
O21 0.070(5) 0.030(4) 0.048(4) -0.022(3) -0.010(4) -0.007(4)
O22 0.077(5) 0.073(5) 0.052(4) 0.014(4) -0.019(4) -0.003(4)
O24 0.084(9) 0.055(8) 0.062(7) -0.011(7) -0.010(8) -0.008(7)
O25 0.073(8) 0.034(6) 0.037(5) 0.003(4) -0.018(6) -0.021(6)
C23 0.087(12) 0.071(11) 0.058(10) -0.022(9) 0.026(11) -0.022(11)
C24 0.080(8) 0.043(7) 0.050(6) -0.014(5) -0.009(7) -0.015(6)
O24B 0.086(10) 0.060(8) 0.060(8) -0.017(7) -0.011(8) -0.008(8)
O25B 0.085(9) 0.047(7) 0.054(6) -0.010(6) -0.009(7) -0.019(7)
C23B 0.100(14) 0.054(12) 0.045(11) -0.011(10) 0.016(12) -0.023(12)
C24B 0.086(9) 0.050(8) 0.057(7) -0.017(7) -0.010(8) -0.018(7)
C26 0.094(9) 0.056(7) 0.029(6) -0.001(5) -0.004(6) -0.016(7)
C27 0.103(10) 0.105(10) 0.039(6) 0.010(7) 0.015(8) -0.049(10)
C29 0.083(8) 0.078(8) 0.065(7) -0.022(6) -0.004(7) 0.004(7)
O28 0.070(6) 0.081(6) 0.056(6) -0.016(5) 0.001(5) -0.003(5)
C29B 0.076(9) 0.074(9) 0.060(9) -0.005(8) 0.002(8) 0.007(8)
O28B 0.075(9) 0.072(8) 0.057(8) -0.006(7) -0.001(7) 0.006(7)

loop_
_atom_type_symbol
_atom_type_description
_atom_type_scat_dispersion_real
_atom_type_scat_dispersion_imag
_atom_type_scat_source
C C 0.0033 0.0016 'International Tables Vol C Tables 4.2.6.8 and 6.1.1.4'
H H 0.0000 0.0000 'International Tables Vol C Tables 4.2.6.8 and 6.1.1.4'
N N 0.0061 0.0033 'International Tables Vol C Tables 4.2.6.8 and 6.1.1.4'
O O 0.0106 0.0060 'International Tables Vol C Tables 4.2.6.8 and 6.1.1.4'
F F 0.0171 0.0103 'International Tables Vol C Tables 4.2.6.8 and 6.1.1.4'
S S 0.1246 0.1234 'International Tables Vol C Tables 4.2.6.8 and 6.1.1.4'

loop_
_geom_angle_atom_site_label_1
_geom_angle_atom_site_label_2
_geom_angle_atom_site_label_3
_geom_angle
O2 S1 O4 109.46(14)
O2 S1 O1 110.23(14)
O4 S1 O1 109.78(14)
O2 S1 O3 109.68(14)
O4 S1 O3 109.15(15)
O1 S1 O3 108.51(14)
C17 N1 C18 109.0(2)
C17 N1 C1 110.7(3)
C18 N1 C1 110.7(2)
C17 N1 C3 111.9(2)
C18 N1 C3 109.6(2)
C1 N1 C3 104.9(2)
C19 N2 C20 109.1(2)
C19 N2 C2 110.5(2)
C20 N2 C2 111.4(2)
C19 N2 C10 111.3(2)
C20 N2 C10 109.5(2)
C2 N2 C10 105.0(2)
N1 C1 C2 111.8(2)
N1 C1 H1A 109.3
C2 C1 H1A 109.3
N1 C1 H1B 109.3
C2 C1 H1B 109.3
H1A C1 H1B 107.9
N2 C2 C1 112.1(2)
N2 C2 H2A 109.2
C1 C2 H2A 109.2
N2 C2 H2B 109.2
C1 C2 H2B 109.2
H2A C2 H2B 107.9
C4 C3 N1 114.6(3)
C4 C3 H3A 108.6
N1 C3 H3A 108.6
C4 C3 H3B 108.6
N1 C3 H3B 108.6
H3A C3 H3B 107.6
C5 C4 C9 116.2(3)
C5 C4 C3 123.5(3)
C9 C4 C3 120.1(3)
F5 C5 C6 117.8(3)
F5 C5 C4 120.0(3)
C6 C5 C4 122.2(3)
F6 C6 C5 120.4(3)
F6 C6 C7 120.1(3)
C5 C6 C7 119.5(3)
F7 C7 C8 120.6(3)
F7 C7 C6 120.0(3)
C8 C7 C6 119.4(3)
F8 C8 C9 120.4(3)
F8 C8 C7 119.5(3)
C9 C8 C7 120.2(3)
F9 C9 C8 118.0(3)
F9 C9 C4 119.5(3)
C8 C9 C4 122.5(3)
C11 C10 N2 114.1(3)
C11 C10 H10A 108.7
N2 C10 H10A 108.7
C11 C10 H10B 108.7
N2 C10 H10B 108.7
H10A C10 H10B 107.6
C12 C11 C16 115.5(3)
C12 C11 C10 122.7(3)
C16 C11 C10 121.8(3)
F12 C12 C13 117.6(3)
F12 C12 C11 119.6(3)
C13 C12 C11 122.7(4)
F13 C13 C12 120.5(4)
F13 C13 C14 119.9(3)
C12 C13 C14 119.6(4)
F14 C14 C15 120.4(4)
F14 C14 C13 120.4(4)
C15 C14 C13 119.2(3)
F15 C15 C14 119.3(3)
F15 C15 C16 120.3(4)
C14 C15 C16 120.4(4)
F16 C16 C15 117.9(3)
F16 C16 C11 119.5(3)
C15 C16 C11 122.6(4)
N1 C17 H17A 109.5
N1 C17 H17B 109.5
H17A C17 H17B 109.5
N1 C17 H17C 109.5
H17A C17 H17C 109.5
H17B C17 H17C 109.5
N1 C18 H18A 109.5
N1 C18 H18B 109.5
H18A C18 H18B 109.5
N1 C18 H18C 109.5
H18A C18 H18C 109.5
H18B C18 H18C 109.5
N2 C19 H19A 109.5
N2 C19 H19B 109.5
H19A C19 H19B 109.5
N2 C19 H19C 109.5
H19A C19 H19C 109.5
H19B C19 H19C 109.5
N2 C20 H20A 109.5
N2 C20 H20B 109.5
H20A C20 H20B 109.5
N2 C20 H20C 109.5
H20A C20 H20C 109.5
H20B C20 H20C 109.5
H5A O5 H5B 110(3)
H6A O6 H6B 95(4)
H21A O21 H21B 107(3)
H22A O22 H22B 108(3)
H22A O22 H26A 122.8
H22B O22 H26A 128.2
H22A O22 H26C 157.6
H22B O22 H26C 92.9
H26A O22 H26C 35.3
H22A O22 H26D 64.7
H22B O22 H26D 106.2
H26A O22 H26D 89.0
H26C O22 H26D 103.0
C24 O24 O25 50.9(16)
C24 O24 H21A 121(4)
O25 O24 H21A 129(4)
C24 O24 H21B 136(9)
O25 O24 H21B 85(8)
H21A O24 H21B 89(5)
C24 O25 O24 30.5(9)
O24 C24 O25 99(2)
O24 C24 C23 145(3)
O25 C24 C23 113.6(17)
O24 C24 H21B 21(3)
O25 C24 H21B 78(3)
C23 C24 H21B 165(3)
C24B O24B O25B 52.2(19)
C24B O24B H21B 114(9)
O25B O24B H21B 72(7)
C24B O25B O24B 31.6(10)
C24B O25B H26B 107.4
O24B O25B H26B 76.3
O24B C24B O25B 96(2)
O24B C24B C23B 141(3)
O25B C24B C23B 117(3)
O24B C24B H21B 33(5)
O25B C24B H21B 71(3)
C23B C24B H21B 140(5)
C27 C26 H22A 81(4)
C27 C26 H22B 37(6)
H22A C26 H22B 62(4)
C27 C26 H26A 110.6
H22A C26 H26A 52.4
H22B C26 H26A 73.9
C27 C26 H26B 109.5
H22A C26 H26B 79.2
H22B C26 H26B 129.3
H26A C26 H26B 108.6
C27 C26 H26C 110.8
H22A C26 H26C 82.5
H22B C26 H26C 76.4
H26A C26 H26C 31.9
H26B C26 H26C 132.2
C27 C26 H26D 107.9
H22A C26 H26D 46.8
H22B C26 H26D 106.5
H26A C26 H26D 77.9
H26B C26 H26D 34.2
H26C C26 H26D 107.7
C26 C27 H22B 39(10)
C26 C27 H27A 109.5
H22B C27 H27A 91.0
C26 C27 H27B 109.5
H22B C27 H27B 84.4
H27A C27 H27B 109.5
C26 C27 H27C 109.5
H22B C27 H27C 148.5
H27A C27 H27C 109.5
H27B C27 H27C 109.5
O28 C29 H29A 109.5
O28 C29 H29B 109.5
H29A C29 H29B 109.5
O28 C29 H29C 109.5
H29A C29 H29C 109.5
H29B C29 H29C 109.5
C29 O28 H28 109.5
O28B C29B H29D 109.5
O28B C29B H29E 109.5
H29D C29B H29E 109.5
O28B C29B H29F 109.5
H29D C29B H29F 109.5
H29E C29B H29F 109.5
C29B O28B H28B 109.5

loop_
_geom_bond_atom_site_label_1
_geom_bond_atom_site_label_2
_geom_bond_distance
S1 O2 1.470(2)
S1 O4 1.472(2)
S1 O1 1.473(2)
S1 O3 1.484(2)
F5 C5 1.343(4)
F6 C6 1.342(4)
F7 C7 1.329(4)
F8 C8 1.344(4)
F9 C9 1.345(4)
F12 C12 1.348(4)
F13 C13 1.340(4)
F14 C14 1.332(4)
F15 C15 1.354(5)
F16 C16 1.350(4)
N1 C17 1.507(4)
N1 C18 1.508(4)
N1 C1 1.512(4)
N1 C3 1.532(4)
N2 C19 1.499(4)
N2 C20 1.510(4)
N2 C2 1.518(4)
N2 C10 1.527(4)
C1 C2 1.522(4)
C1 H1A 0.9900
C1 H1B 0.9900
C2 H2A 0.9900
C2 H2B 0.9900
C3 C4 1.504(4)
C3 H3A 0.9900
C3 H3B 0.9900
C4 C5 1.388(5)
C4 C9 1.390(5)
C5 C6 1.379(5)
C6 C7 1.384(5)
C7 C8 1.372(5)
C8 C9 1.365(5)
C10 C11 1.495(5)
C10 H10A 0.9900
C10 H10B 0.9900
C11 C12 1.384(5)
C11 C16 1.388(5)
C12 C13 1.377(5)
C13 C14 1.377(6)
C14 C15 1.366(6)
C15 C16 1.367(5)
C17 H17A 0.9800
C17 H17B 0.9800
C17 H17C 0.9800
C18 H18A 0.9800
C18 H18B 0.9800
C18 H18C 0.9800
C19 H19A 0.9800
C19 H19B 0.9800
C19 H19C 0.9800
C20 H20A 0.9800
C20 H20B 0.9800
C20 H20C 0.9800
O5 H5A 0.85(2)
O5 H5B 0.823(14)
O6 H6A 0.83(2)
O6 H6B 0.85(2)
O21 H21A 0.84(2)
O21 H21B 0.86(2)
O22 H22A 0.86(2)
O22 H22B 0.84(2)
O22 H26A 0.4965
O22 H26C 0.8712
O22 H26D 1.1580
O24 C24 0.89(2)
O24 O25 1.74(2)
O24 H21A 1.12(4)
O24 H21B 0.80(7)
O25 C24 1.36(2)
C23 C24 1.52(2)
C23 H23A 0.9800
C23 H23B 0.9800
C23 H23C 0.9800
O24B C24B 0.91(2)
O25B C24B 1.38(2)
C23B C24B 1.52(3)
C23B H23D 0.9800
C23B H23E 0.9800
C23B H23F 0.9800
C26 C27 1.56(2)
C26 H26A 1.0012
C26 H26B 0.9699
C26 H26C 0.9900
C26 H26D 0.9900
C27 H22B 0.97(8)
C27 H27A 0.9800
C27 H27B 0.9800
C27 H27C 0.9800
C29 O28 1.56(2)
C29 H29A 0.9800
C29 H29B 0.9800
C29 H29C 0.9800
O28 H28 0.8400
C29B O28B 1.61(3)
C29B H29D 0.9800
C29B H29E 0.9800
C29B H29F 0.9800
O28B H28B 0.8400

loop_
_geom_hbond_atom_site_label_D
_geom_hbond_atom_site_label_H
_geom_hbond_atom_site_label_A
_geom_hbond_distance_DH
_geom_hbond_distance_HA
_geom_hbond_distance_DA
_geom_hbond_angle_DHA
_geom_hbond_site_symmetry_A
O5 H5A O3 0.85(2) 1.92(2) 2.762(3) 170(4) 1_655
O5 H5B O1 0.823(14) 1.920(14) 2.737(3) 172(4) .
O6 H6B O4 0.85(2) 1.93(2) 2.765(4) 169(5) .
O6 H6A O3 0.83(2) 1.92(2) 2.752(3) 178(5) 1_655
O28 H28 O24 0.84 2.56 3.00(3) 113.7 .
O28B H28B O22 0.84 2.57 3.18(3) 130.5 1_655
O21 H21B O22 0.86(2) 2.14(6) 2.902(14) 148(10) .
O22 H22A O4 0.86(2) 1.95(2) 2.805(7) 173(11) .

loop_
_geom_torsion_atom_site_label_1
_geom_torsion_atom_site_label_2
_geom_torsion_atom_site_label_3
_geom_torsion_atom_site_label_4
_geom_torsion
C17 N1 C1 C2 -56.8(3)
C18 N1 C1 C2 64.2(4)
C3 N1 C1 C2 -177.7(3)
C19 N2 C2 C1 -61.8(3)
C20 N2 C2 C1 59.7(3)
C10 N2 C2 C1 178.1(3)
N1 C1 C2 N2 -164.3(3)
C17 N1 C3 C4 46.1(3)
C18 N1 C3 C4 -74.9(3)
C1 N1 C3 C4 166.2(3)
N1 C3 C4 C5 88.5(4)
N1 C3 C4 C9 -96.8(4)
C9 C4 C5 F5 -176.7(3)
C3 C4 C5 F5 -1.8(5)
C9 C4 C5 C6 2.2(5)
C3 C4 C5 C6 177.1(3)
F5 C5 C6 F6 -3.1(5)
C4 C5 C6 F6 178.0(3)
F5 C5 C6 C7 177.6(3)
C4 C5 C6 C7 -1.3(5)
F6 C6 C7 F7 1.6(5)
C5 C6 C7 F7 -179.2(3)
F6 C6 C7 C8 -179.7(3)
C5 C6 C7 C8 -0.5(5)
F7 C7 C8 F8 0.1(5)
C6 C7 C8 F8 -178.5(3)
F7 C7 C8 C9 179.9(3)
C6 C7 C8 C9 1.3(5)
F8 C8 C9 F9 0.6(5)
C7 C8 C9 F9 -179.2(3)
F8 C8 C9 C4 179.5(3)
C7 C8 C9 C4 -0.3(5)
C5 C4 C9 F9 177.5(3)
C3 C4 C9 F9 2.4(5)
C5 C4 C9 C8 -1.3(5)
C3 C4 C9 C8 -176.4(3)
C19 N2 C10 C11 62.4(4)
C20 N2 C10 C11 -58.3(3)
C2 N2 C10 C11 -178.0(3)
N2 C10 C11 C12 -89.8(4)
N2 C10 C11 C16 92.0(4)
C16 C11 C12 F12 178.2(3)
C10 C11 C12 F12 -0.1(5)
C16 C11 C12 C13 -2.0(5)
C10 C11 C12 C13 179.8(3)
F12 C12 C13 F13 0.7(5)
C11 C12 C13 F13 -179.2(3)
F12 C12 C13 C14 -179.5(3)
C11 C12 C13 C14 0.6(6)
F13 C13 C14 F14 1.0(6)
C12 C13 C14 F14 -178.7(3)
F13 C13 C14 C15 -179.1(3)
C12 C13 C14 C15 1.1(6)
F14 C14 C15 F15 -1.2(5)
C13 C14 C15 F15 178.9(3)
F14 C14 C15 C16 178.6(3)
C13 C14 C15 C16 -1.2(6)
F15 C15 C16 F16 -1.7(5)
C14 C15 C16 F16 178.4(3)
F15 C15 C16 C11 179.6(3)
C14 C15 C16 C11 -0.3(5)
C12 C11 C16 F16 -176.9(3)
C10 C11 C16 F16 1.4(5)
C12 C11 C16 C15 1.8(5)
C10 C11 C16 C15 -179.9(3)
O25 O24 C24 C23 158(7)
O24 O25 C24 C23 -167(4)
O25B O24B C24B C23B 150(10)
O24B O25B C24B C23B -159(7)
